data_7033676
loop_
_publ_author_name
'Vr\'ana, Jan'
'Jambor, Roman'
'R\%u\<zi\<cka, Ale\<s'
'Alonso, Mercedes'
'De Proft, Frank'
'Ly\<cka, Anton\'in'
'Dost\'al, Libor'

_publ_section_title
;
 Reactivity of bis(organoamino)phosphanes with magnesium(ii) compounds.
;
_journal_issue 10
_journal_name_full 'Dalton transactions (Cambridge, England : 2003)'
_journal_page_first 4533
_journal_page_last 4545
_journal_paper_doi 10.1039/c4dt03929g
_journal_volume 44
_journal_year 2015
_chemical_formula_moiety 'C52 H80 Br2 Mg2 N4 O2 P2'
_chemical_formula_sum 'C52 H80 Br2 Mg2 N4 O2 P2'
_chemical_formula_weight 1063.58
_chemical_name_systematic
; 
 ? 
;
_space_group_IT_number 2
_symmetry_cell_setting triclinic
_symmetry_space_group_name_Hall '-P 1'
_symmetry_space_group_name_H-M 'P -1'
_atom_sites_solution_hydrogens geom
_atom_sites_solution_primary direct
_atom_sites_solution_secondary difmap
_audit_creation_method SHELXL-97
_audit_update_record
;
2014-12-17 deposited with the CCDC.
2015-01-16 downloaded from the CCDC.
;
_cell_angle_alpha 75.236(5)
_cell_angle_beta 71.290(4)
_cell_angle_gamma 82.394(6)
_cell_formula_units_Z 2
_cell_length_a 12.1820(9)
_cell_length_b 14.8989(10)
_cell_length_c 16.3201(11)
_cell_measurement_reflns_used 55364
_cell_measurement_temperature 150(1)
_cell_measurement_theta_max 27.5
_cell_measurement_theta_min 1
_cell_volume 2708.8(3)
_computing_cell_refinement 'COLLECT and DENZO'
_computing_data_collection 'COLLECT (Hooft, 1998) and DENZO (Otwinowski & Minor, 1997)'
_computing_data_reduction 'COLLECT and DENZO'
_computing_molecular_graphics 'PLATON (Spek, 2003)'
_computing_publication_material 'SHELXL-97 (Sheldrick, 2008)'
_computing_structure_refinement 'SHELXL-97 (Sheldrick, 1997)'
_computing_structure_solution 'SIR92 (Altomare et al., 1994)'
_diffrn_ambient_temperature 150(1)
_diffrn_detector_area_resol_mean 9.091
_diffrn_measured_fraction_theta_full 0.982
_diffrn_measured_fraction_theta_max 0.982
_diffrn_measurement_device_type 'Bruker Nonius KappaCCD area detector'
_diffrn_measurement_method '\f and \w scans to fill the Ewald sphere'
_diffrn_radiation_monochromator graphite
_diffrn_radiation_source 'fine-focus sealed tube'
_diffrn_radiation_type MoK\a
_diffrn_radiation_wavelength 0.71073
_diffrn_reflns_av_R_equivalents 0.0668
_diffrn_reflns_av_sigmaI/netI 0.0414
_diffrn_reflns_limit_h_max 15
_diffrn_reflns_limit_h_min -15
_diffrn_reflns_limit_k_max 19
_diffrn_reflns_limit_k_min -19
_diffrn_reflns_limit_l_max 21
_diffrn_reflns_limit_l_min -21
_diffrn_reflns_number 55308
_diffrn_reflns_theta_full 27.45
_diffrn_reflns_theta_max 27.45
_diffrn_reflns_theta_min 2.09
_diffrn_standards_number 0
_exptl_absorpt_coefficient_mu 1.620
_exptl_absorpt_correction_T_max 0.789
_exptl_absorpt_correction_T_min 0.622
_exptl_absorpt_correction_type integration
_exptl_absorpt_process_details
;
Gaussian integration (Coppens, 1970)
;
_exptl_crystal_colour colourless
_exptl_crystal_density_diffrn 1.304
_exptl_crystal_density_method 'not measured'
_exptl_crystal_description block
_exptl_crystal_F_000 1120
_exptl_crystal_size_max 0.49
_exptl_crystal_size_mid 0.22
_exptl_crystal_size_min 0.17
_refine_diff_density_max 0.421
_refine_diff_density_min -0.458
_refine_diff_density_rms 0.077
_refine_ls_extinction_method none
_refine_ls_goodness_of_fit_ref 1.134
_refine_ls_hydrogen_treatment constr
_refine_ls_matrix_type full
_refine_ls_number_parameters 577
_refine_ls_number_reflns 12162
_refine_ls_number_restraints 0
_refine_ls_restrained_S_all 1.134
_refine_ls_R_factor_all 0.0576
_refine_ls_R_factor_gt 0.0369
_refine_ls_shift/su_max 0.001
_refine_ls_shift/su_mean 0.000
_refine_ls_structure_factor_coef Fsqd
_refine_ls_weighting_details 'calc w=1/[\s^2^(Fo^2^)+(0.0218P)^2^+2.6828P] where P=(Fo^2^+2Fc^2^)/3'
_refine_ls_weighting_scheme calc
_refine_ls_wR_factor_gt 0.0744
_refine_ls_wR_factor_ref 0.0865
_reflns_number_gt 9711
_reflns_number_total 12162
_reflns_threshold_expression >2sigma(I)
_cod_data_source_file c4dt03929g2.cif
_cod_data_source_block shelxl
_cod_depositor_comments 'Adding full bibliography for 7033670--7033677.cif.'
_cod_database_code 7033676

loop_
_symmetry_equiv_pos_as_xyz
'x, y, z'
'-x, -y, -z'

loop_
_atom_site_label
_atom_site_type_symbol
_atom_site_fract_x
_atom_site_fract_y
_atom_site_fract_z
_atom_site_U_iso_or_equiv
_atom_site_adp_type
_atom_site_occupancy
_atom_site_symmetry_multiplicity
_atom_site_calc_flag
_atom_site_refinement_flags
Br2 Br 0.39798(2) -0.088088(17) 0.049193(15) 0.02542(7) Uani 1 1 d .
Br1 Br 0.10843(2) 0.584147(17) 0.462853(15) 0.02470(6) Uani 1 1 d .
P2 P 0.37119(5) 0.07208(4) 0.27462(4) 0.01921(12) Uani 1 1 d .
P1 P 0.13575(5) 0.41870(4) 0.74393(4) 0.01892(12) Uani 1 1 d .
Mg1 Mg 0.00479(7) 0.49111(5) 0.61958(5) 0.01878(16) Uani 1 1 d .
Mg2 Mg 0.49564(7) 0.00464(5) 0.11711(5) 0.01831(16) Uani 1 1 d .
N1 N 0.04870(16) 0.37769(13) 0.70265(12) 0.0183(4) Uani 1 1 d .
O1 O -0.14397(14) 0.56724(11) 0.66651(11) 0.0234(4) Uani 1 1 d .
O2 O 0.64485(14) -0.07430(12) 0.12716(11) 0.0249(4) Uani 1 1 d .
N4 N 0.39135(17) -0.04734(13) 0.26372(12) 0.0202(4) Uani 1 1 d .
N3 N 0.44663(16) 0.11816(13) 0.16943(12) 0.0181(4) Uani 1 1 d .
N2 N 0.10921(17) 0.53946(13) 0.69366(12) 0.0199(4) Uani 1 1 d .
C7 C 0.00421(19) 0.28903(16) 0.75299(15) 0.0191(5) Uani 1 1 d .
C34 C 0.5770(2) 0.21393(17) 0.19795(15) 0.0225(5) Uani 1 1 d .
C27 C 0.2157(2) 0.09164(16) 0.28359(16) 0.0217(5) Uani 1 1 d .
C33 C 0.49120(19) 0.20610(16) 0.15881(14) 0.0189(5) Uani 1 1 d .
C42 C 0.3653(2) 0.28848(17) 0.05880(15) 0.0235(5) Uani 1 1 d .
H42 H 0.3541 0.2237 0.0616 0.028 Uiso 1 1 d R
C1 C 0.2878(2) 0.40189(16) 0.67569(16) 0.0214(5) Uani 1 1 d .
C2 C 0.3720(2) 0.40228(18) 0.71664(18) 0.0281(5) Uani 1 1 d .
H2 H 0.3492 0.4103 0.7746 0.034 Uiso 1 1 d R
C12 C -0.0797(2) 0.27909(17) 0.83789(15) 0.0221(5) Uani 1 1 d .
C38 C 0.4499(2) 0.28883(16) 0.10950(15) 0.0210(5) Uani 1 1 d .
C48 C 0.3077(2) -0.19943(17) 0.27746(18) 0.0299(6) Uani 1 1 d .
H48A H 0.3725 -0.2062 0.2267 0.036 Uiso 1 1 d R
H48B H 0.2402 -0.2224 0.2732 0.036 Uiso 1 1 d R
H48C H 0.3248 -0.2341 0.3306 0.036 Uiso 1 1 d R
C19 C 0.2138(2) 0.59378(16) 0.64255(16) 0.0248(5) Uani 1 1 d .
H19A H 0.2577 0.5671 0.5925 0.030 Uiso 1 1 d R
H19B H 0.2628 0.5885 0.6803 0.030 Uiso 1 1 d R
C28 C 0.1696(2) 0.11316(18) 0.21292(17) 0.0270(5) Uani 1 1 d .
H28 H 0.2191 0.1214 0.1551 0.032 Uiso 1 1 d R
C47 C 0.2848(2) -0.09694(17) 0.27975(17) 0.0243(5) Uani 1 1 d .
H47A H 0.2467 -0.0658 0.2355 0.029 Uiso 1 1 d R
H47B H 0.2319 -0.0921 0.3375 0.029 Uiso 1 1 d R
C8 C 0.0435(2) 0.20890(16) 0.71831(16) 0.0229(5) Uani 1 1 d .
C39 C 0.6406(2) 0.12973(18) 0.24143(17) 0.0271(5) Uani 1 1 d .
H39 H 0.6150 0.0740 0.2330 0.033 Uiso 1 1 d R
C36 C 0.5651(2) 0.38155(18) 0.14944(17) 0.0292(6) Uani 1 1 d .
H36 H 0.5863 0.4394 0.1489 0.035 Uiso 1 1 d R
C6 C 0.3244(2) 0.38902(18) 0.58958(17) 0.0284(5) Uani 1 1 d .
H6 H 0.2695 0.3883 0.5612 0.034 Uiso 1 1 d R
C37 C 0.4870(2) 0.37409(17) 0.10666(16) 0.0258(5) Uani 1 1 d .
H37 H 0.4588 0.4278 0.0744 0.031 Uiso 1 1 d R
C49 C 0.7603(2) -0.0395(2) 0.09635(19) 0.0325(6) Uani 1 1 d .
H49A H 0.7882 -0.0404 0.1460 0.039 Uiso 1 1 d R
H49B H 0.7611 0.0235 0.0606 0.039 Uiso 1 1 d R
C45 C 0.4631(2) -0.09940(18) 0.32188(16) 0.0278(5) Uani 1 1 d .
H45A H 0.5319 -0.0657 0.3084 0.033 Uiso 1 1 d R
H45B H 0.4884 -0.1594 0.3071 0.033 Uiso 1 1 d R
C30 C -0.0235(2) 0.11032(19) 0.3138(2) 0.0346(6) Uani 1 1 d .
H30 H -0.1034 0.1158 0.3237 0.041 Uiso 1 1 d R
C16 C -0.1377(2) 0.36096(18) 0.87814(16) 0.0270(5) Uani 1 1 d .
H16 H -0.1173 0.4178 0.8318 0.032 Uiso 1 1 d R
C31 C 0.0206(2) 0.0907(2) 0.38471(19) 0.0342(6) Uani 1 1 d .
H31 H -0.0291 0.0831 0.4424 0.041 Uiso 1 1 d R
C20 C 0.1846(3) 0.69622(18) 0.60852(19) 0.0343(6) Uani 1 1 d .
H20A H 0.1304 0.7020 0.5756 0.041 Uiso 1 1 d R
H20B H 0.2542 0.7260 0.5706 0.041 Uiso 1 1 d R
H20C H 0.1509 0.7253 0.6578 0.041 Uiso 1 1 d R
C13 C 0.1280(2) 0.21183(18) 0.62651(16) 0.0303(6) Uani 1 1 d .
H13 H 0.1398 0.2772 0.5961 0.036 Uiso 1 1 d R
C9 C 0.0042(2) 0.12242(18) 0.76926(18) 0.0299(6) Uani 1 1 d .
H9 H 0.0301 0.0701 0.7458 0.036 Uiso 1 1 d R
C32 C 0.1399(2) 0.08181(18) 0.36954(17) 0.0280(5) Uani 1 1 d .
H32 H 0.1697 0.0691 0.4174 0.034 Uiso 1 1 d R
C17 C -0.0957(3) 0.3669(2) 0.95547(18) 0.0411(7) Uani 1 1 d .
H17A H -0.1145 0.3118 1.0019 0.049 Uiso 1 1 d R
H17B H -0.1333 0.4204 0.9779 0.049 Uiso 1 1 d R
H17C H -0.0132 0.3725 0.9351 0.049 Uiso 1 1 d R
C43 C 0.2469(2) 0.3344(2) 0.1001(2) 0.0384(7) Uani 1 1 d .
H43A H 0.2191 0.3056 0.1621 0.046 Uiso 1 1 d R
H43B H 0.1928 0.3269 0.0709 0.046 Uiso 1 1 d R
H43C H 0.2547 0.3995 0.0930 0.046 Uiso 1 1 d R
C18 C -0.2702(2) 0.3580(2) 0.90882(19) 0.0369(7) Uani 1 1 d .
H18A H -0.2958 0.3495 0.8616 0.044 Uiso 1 1 d R
H18B H -0.3044 0.4152 0.9249 0.044 Uiso 1 1 d R
H18C H -0.2933 0.3072 0.9594 0.044 Uiso 1 1 d R
C10 C -0.0730(2) 0.11286(19) 0.85346(18) 0.0338(6) Uani 1 1 d .
H10 H -0.0958 0.0544 0.8877 0.041 Uiso 1 1 d R
C26 C -0.2554(2) 0.5262(2) 0.71124(16) 0.0295(6) Uani 1 1 d .
H26A H -0.2839 0.5320 0.7725 0.035 Uiso 1 1 d R
H26B H -0.2498 0.4610 0.7101 0.035 Uiso 1 1 d R
C35 C 0.6102(2) 0.30078(18) 0.19394(17) 0.0277(5) Uani 1 1 d .
H35 H 0.6648 0.3049 0.2215 0.033 Uiso 1 1 d R
C21 C 0.0309(2) 0.58459(18) 0.76544(16) 0.0257(5) Uani 1 1 d .
H21A H -0.0351 0.5465 0.7976 0.031 Uiso 1 1 d R
H21B H 0.0015 0.6443 0.7375 0.031 Uiso 1 1 d R
C41 C 0.7720(2) 0.1341(2) 0.1944(2) 0.0370(7) Uani 1 1 d .
H41A H 0.7863 0.1437 0.1315 0.044 Uiso 1 1 d R
H41B H 0.8110 0.0769 0.2157 0.044 Uiso 1 1 d R
H41C H 0.8006 0.1847 0.2067 0.044 Uiso 1 1 d R
C11 C -0.1149(2) 0.19099(19) 0.88641(17) 0.0303(6) Uani 1 1 d .
H11 H -0.1687 0.1848 0.9425 0.036 Uiso 1 1 d R
C4 C 0.5237(2) 0.3790(2) 0.5866(2) 0.0393(7) Uani 1 1 d .
H4 H 0.6022 0.3719 0.5567 0.047 Uiso 1 1 d R
C22 C 0.0854(2) 0.5997(2) 0.83214(18) 0.0355(6) Uani 1 1 d .
H22A H 0.1193 0.5419 0.8578 0.043 Uiso 1 1 d R
H22B H 0.0268 0.6234 0.8781 0.043 Uiso 1 1 d R
H22C H 0.1445 0.6437 0.8026 0.043 Uiso 1 1 d R
C44 C 0.4140(3) 0.3376(2) -0.03926(17) 0.0355(6) Uani 1 1 d .
H44A H 0.4300 0.4002 -0.0434 0.043 Uiso 1 1 d R
H44B H 0.3581 0.3384 -0.0697 0.043 Uiso 1 1 d R
H44C H 0.4843 0.3048 -0.0660 0.043 Uiso 1 1 d R
C14 C 0.2457(3) 0.1651(2) 0.6324(2) 0.0505(9) Uani 1 1 d .
H14A H 0.2754 0.1951 0.6658 0.061 Uiso 1 1 d R
H14B H 0.2991 0.1702 0.5738 0.061 Uiso 1 1 d R
H14C H 0.2364 0.1007 0.6616 0.061 Uiso 1 1 d R
C5 C 0.4415(2) 0.3778(2) 0.54518(19) 0.0358(6) Uani 1 1 d .
H5 H 0.4646 0.3692 0.4875 0.043 Uiso 1 1 d R
C29 C 0.0505(2) 0.12241(19) 0.22782(19) 0.0325(6) Uani 1 1 d .
H29 H 0.0205 0.1366 0.1800 0.039 Uiso 1 1 d R
C46 C 0.4022(3) -0.1156(2) 0.42109(18) 0.0398(7) Uani 1 1 d .
H46A H 0.3779 -0.0568 0.4370 0.048 Uiso 1 1 d R
H46B H 0.4545 -0.1489 0.4531 0.048 Uiso 1 1 d R
H46C H 0.3356 -0.1513 0.4359 0.048 Uiso 1 1 d R
C3 C 0.4889(2) 0.39105(19) 0.6722(2) 0.0360(7) Uani 1 1 d .
H3 H 0.5440 0.3914 0.7005 0.043 Uiso 1 1 d R
C23 C -0.1650(3) 0.66411(19) 0.6239(2) 0.0385(7) Uani 1 1 d .
H23A H -0.1235 0.6758 0.5609 0.046 Uiso 1 1 d R
H23B H -0.1393 0.7060 0.6499 0.046 Uiso 1 1 d R
C52 C 0.6573(3) -0.17355(19) 0.1297(2) 0.0456(8) Uani 1 1 d .
H52A H 0.6151 -0.1879 0.0937 0.055 Uiso 1 1 d R
H52B H 0.6273 -0.2091 0.1901 0.055 Uiso 1 1 d R
C40 C 0.6144(3) 0.1208(2) 0.34084(19) 0.0403(7) Uani 1 1 d .
H40A H 0.6402 0.1742 0.3507 0.048 Uiso 1 1 d R
H40B H 0.6542 0.0657 0.3654 0.048 Uiso 1 1 d R
H40C H 0.5323 0.1170 0.3691 0.048 Uiso 1 1 d R
C15 C 0.0790(4) 0.1676(2) 0.5718(2) 0.0549(10) Uani 1 1 d .
H15A H 0.0668 0.1033 0.6003 0.066 Uiso 1 1 d R
H15B H 0.1328 0.1722 0.5134 0.066 Uiso 1 1 d R
H15C H 0.0065 0.1994 0.5675 0.066 Uiso 1 1 d R
C24 C -0.2940(3) 0.6783(2) 0.6378(2) 0.0406(7) Uani 1 1 d .
H24A H -0.3313 0.7085 0.6867 0.049 Uiso 1 1 d R
H24B H -0.3109 0.7156 0.5847 0.049 Uiso 1 1 d R
C51 C 0.7845(3) -0.1970(2) 0.0932(2) 0.0453(8) Uani 1 1 d .
H51A H 0.7981 -0.2404 0.0552 0.054 Uiso 1 1 d R
H51B H 0.8186 -0.2237 0.1408 0.054 Uiso 1 1 d R
C25 C -0.3338(2) 0.5807(2) 0.65920(19) 0.0383(7) Uani 1 1 d .
H25A H -0.4147 0.5770 0.6944 0.046 Uiso 1 1 d R
H25B H -0.3228 0.5594 0.6056 0.046 Uiso 1 1 d R
C50 C 0.8338(3) -0.1057(2) 0.0418(2) 0.0436(7) Uani 1 1 d .
H50A H 0.9152 -0.1055 0.0372 0.052 Uiso 1 1 d R
H50B H 0.8253 -0.0903 -0.0174 0.052 Uiso 1 1 d R

loop_
_atom_site_aniso_label
_atom_site_aniso_U_11
_atom_site_aniso_U_22
_atom_site_aniso_U_33
_atom_site_aniso_U_23
_atom_site_aniso_U_13
_atom_site_aniso_U_12
Br2 0.03024(13) 0.02609(13) 0.02036(12) -0.00173(9) -0.00658(9) -0.01255(10)
Br1 0.03054(13) 0.02438(13) 0.01829(11) -0.00380(9) -0.00440(9) -0.00785(10)
P2 0.0194(3) 0.0198(3) 0.0186(3) -0.0039(2) -0.0053(2) -0.0032(2)
P1 0.0214(3) 0.0184(3) 0.0171(3) -0.0030(2) -0.0056(2) -0.0037(2)
Mg1 0.0227(4) 0.0159(4) 0.0164(4) -0.0030(3) -0.0049(3) -0.0002(3)
Mg2 0.0200(4) 0.0155(4) 0.0190(4) -0.0032(3) -0.0055(3) -0.0018(3)
N1 0.0209(10) 0.0161(9) 0.0179(9) -0.0023(7) -0.0055(7) -0.0050(8)
O1 0.0238(9) 0.0194(8) 0.0256(9) -0.0053(7) -0.0069(7) 0.0025(7)
O2 0.0223(9) 0.0199(9) 0.0300(9) -0.0032(7) -0.0074(7) 0.0013(7)
N4 0.0205(10) 0.0171(10) 0.0206(9) 0.0003(7) -0.0062(8) -0.0016(8)
N3 0.0195(10) 0.0151(9) 0.0192(9) -0.0026(7) -0.0053(7) -0.0030(7)
N2 0.0207(10) 0.0160(10) 0.0218(10) -0.0052(7) -0.0034(8) -0.0032(8)
C7 0.0191(11) 0.0178(11) 0.0209(11) -0.0002(9) -0.0094(9) -0.0026(9)
C34 0.0212(12) 0.0213(12) 0.0247(12) -0.0062(9) -0.0052(9) -0.0020(9)
C27 0.0208(12) 0.0160(11) 0.0269(12) -0.0062(9) -0.0042(9) -0.0015(9)
C33 0.0192(11) 0.0172(11) 0.0178(10) -0.0050(8) -0.0014(9) -0.0010(9)
C42 0.0251(12) 0.0191(12) 0.0256(12) -0.0034(9) -0.0084(10) -0.0003(10)
C1 0.0213(12) 0.0144(11) 0.0266(12) -0.0006(9) -0.0082(9) -0.0001(9)
C2 0.0293(13) 0.0228(13) 0.0320(13) 0.0003(10) -0.0132(11) -0.0037(10)
C12 0.0215(12) 0.0217(12) 0.0220(11) -0.0007(9) -0.0067(9) -0.0047(9)
C38 0.0192(11) 0.0196(12) 0.0202(11) -0.0062(9) 0.0002(9) 0.0001(9)
C48 0.0339(14) 0.0169(12) 0.0340(14) 0.0002(10) -0.0069(11) -0.0049(10)
C19 0.0253(13) 0.0167(12) 0.0292(13) -0.0042(10) -0.0027(10) -0.0055(10)
C28 0.0240(13) 0.0244(13) 0.0315(13) -0.0046(10) -0.0075(10) -0.0027(10)
C47 0.0225(12) 0.0196(12) 0.0288(12) -0.0040(10) -0.0048(10) -0.0044(10)
C8 0.0266(13) 0.0176(12) 0.0251(12) -0.0022(9) -0.0102(10) -0.0023(9)
C39 0.0264(13) 0.0230(13) 0.0388(14) -0.0091(11) -0.0171(11) -0.0021(10)
C36 0.0333(14) 0.0177(12) 0.0360(14) -0.0091(10) -0.0053(11) -0.0060(10)
C6 0.0275(13) 0.0249(13) 0.0315(13) -0.0059(10) -0.0090(11) 0.0021(10)
C37 0.0276(13) 0.0182(12) 0.0256(12) -0.0034(9) -0.0014(10) -0.0009(10)
C49 0.0270(14) 0.0301(14) 0.0452(16) -0.0084(12) -0.0170(12) -0.0031(11)
C45 0.0297(13) 0.0250(13) 0.0262(13) 0.0021(10) -0.0121(10) 0.0006(10)
C30 0.0180(13) 0.0267(14) 0.0595(18) -0.0183(13) -0.0066(12) 0.0013(10)
C16 0.0259(13) 0.0269(13) 0.0225(12) -0.0039(10) 0.0006(10) -0.0054(10)
C31 0.0266(14) 0.0332(15) 0.0405(15) -0.0191(12) 0.0021(11) -0.0030(11)
C20 0.0393(16) 0.0182(13) 0.0426(16) -0.0061(11) -0.0071(12) -0.0067(11)
C13 0.0446(16) 0.0170(12) 0.0242(12) -0.0041(10) -0.0037(11) -0.0017(11)
C9 0.0371(15) 0.0165(12) 0.0352(14) -0.0014(10) -0.0123(12) -0.0041(11)
C32 0.0266(13) 0.0261(13) 0.0308(13) -0.0126(11) -0.0031(10) -0.0016(10)
C17 0.0487(18) 0.0446(18) 0.0298(15) -0.0131(13) -0.0045(13) -0.0110(14)
C43 0.0300(15) 0.0346(16) 0.0525(18) -0.0142(13) -0.0141(13) 0.0049(12)
C18 0.0281(14) 0.0350(16) 0.0370(15) -0.0050(12) 0.0024(11) -0.0022(12)
C10 0.0362(15) 0.0210(13) 0.0368(15) 0.0067(11) -0.0079(12) -0.0100(11)
C26 0.0279(13) 0.0341(15) 0.0222(12) -0.0069(10) -0.0010(10) -0.0021(11)
C35 0.0256(13) 0.0248(13) 0.0365(14) -0.0114(11) -0.0098(11) -0.0046(10)
C21 0.0223(12) 0.0265(13) 0.0295(13) -0.0146(10) -0.0027(10) -0.0018(10)
C41 0.0259(14) 0.0296(15) 0.0619(19) -0.0146(13) -0.0194(13) 0.0002(11)
C11 0.0297(14) 0.0296(14) 0.0235(12) 0.0042(10) -0.0019(10) -0.0089(11)
C4 0.0243(14) 0.0303(15) 0.0494(18) 0.0031(13) -0.0029(12) 0.0022(11)
C22 0.0320(15) 0.0440(17) 0.0374(15) -0.0238(13) -0.0075(12) -0.0042(13)
C44 0.0491(17) 0.0284(14) 0.0304(14) 0.0018(11) -0.0175(13) -0.0094(13)
C14 0.0477(19) 0.0342(17) 0.0461(18) -0.0011(14) 0.0059(14) 0.0123(14)
C5 0.0321(15) 0.0331(15) 0.0347(15) -0.0062(12) -0.0034(12) 0.0038(12)
C29 0.0266(14) 0.0268(14) 0.0468(16) -0.0051(12) -0.0175(12) -0.0007(11)
C46 0.0473(18) 0.0423(17) 0.0262(14) 0.0034(12) -0.0148(12) -0.0022(14)
C3 0.0265(14) 0.0278(14) 0.0528(18) 0.0033(12) -0.0197(13) -0.0030(11)
C23 0.0361(16) 0.0221(14) 0.0488(17) -0.0019(12) -0.0092(13) 0.0069(12)
C52 0.0355(16) 0.0167(14) 0.072(2) -0.0059(13) -0.0042(15) 0.0039(12)
C40 0.0455(18) 0.0396(17) 0.0423(16) -0.0047(13) -0.0248(14) -0.0036(14)
C15 0.108(3) 0.0257(16) 0.0335(16) -0.0062(13) -0.0199(18) -0.0176(17)
C24 0.0370(16) 0.0388(17) 0.0415(17) -0.0086(13) -0.0124(13) 0.0144(13)
C51 0.0362(17) 0.0318(16) 0.062(2) -0.0117(14) -0.0096(15) 0.0087(13)
C25 0.0275(14) 0.0545(19) 0.0325(15) -0.0139(13) -0.0078(11) 0.0039(13)
C50 0.0246(14) 0.0446(18) 0.058(2) -0.0162(15) -0.0053(13) 0.0002(13)

loop_
_atom_type_symbol
_atom_type_description
_atom_type_scat_dispersion_real
_atom_type_scat_dispersion_imag
_atom_type_scat_source
C C 0.0033 0.0016 'International Tables Vol C Tables 4.2.6.8 and 6.1.1.4'
H H 0.0000 0.0000 'International Tables Vol C Tables 4.2.6.8 and 6.1.1.4'
O O 0.0106 0.0060 'International Tables Vol C Tables 4.2.6.8 and 6.1.1.4'
N N 0.0061 0.0033 'International Tables Vol C Tables 4.2.6.8 and 6.1.1.4'
P P 0.1023 0.0942 'International Tables Vol C Tables 4.2.6.8 and 6.1.1.4'
Mg Mg 0.0486 0.0363 'International Tables Vol C Tables 4.2.6.8 and 6.1.1.4'
Br Br -0.2901 2.4595 'International Tables Vol C Tables 4.2.6.8 and 6.1.1.4'

loop_
_exptl_crystal_face_index_h
_exptl_crystal_face_index_k
_exptl_crystal_face_index_l
_exptl_crystal_face_perp_dist
0 0 1 0.205
0 0 -1 0.114
1 0 0 0.086
-1 0 0 0.085
0 -1 0 0.093
0 1 0 0.106
0 -1 -1 0.131
0 1 1 0.179
1 0 1 0.189
-1 0 -1 0.118
1 1 0 0.086
-1 -1 0 0.091

loop_
_geom_angle_atom_site_label_1
_geom_angle_atom_site_label_2
_geom_angle_atom_site_label_3
_geom_angle
_geom_angle_site_symmetry_1
_geom_angle_site_symmetry_3
Mg2 Br2 Mg2 94.16(2) . 2_655
Mg1 Br1 Mg1 94.50(2) . 2_566
N3 P2 N4 96.14(9) . .
N3 P2 C27 107.79(10) . .
N4 P2 C27 98.88(10) . .
N3 P2 Mg2 43.24(7) . .
N4 P2 Mg2 52.91(6) . .
C27 P2 Mg2 110.09(8) . .
N1 P1 N2 94.98(9) . .
N1 P1 C1 108.47(10) . .
N2 P1 C1 98.82(10) . .
N1 P1 Mg1 42.72(7) . .
N2 P1 Mg1 52.67(7) . .
C1 P1 Mg1 105.85(8) . .
N1 Mg1 O1 118.50(8) . .
N1 Mg1 N2 72.89(8) . .
O1 Mg1 N2 95.44(7) . .
N1 Mg1 Br1 134.47(6) . .
O1 Mg1 Br1 106.45(5) . .
N2 Mg1 Br1 97.09(5) . .
N1 Mg1 Br1 101.40(6) . 2_566
O1 Mg1 Br1 89.02(6) . 2_566
N2 Mg1 Br1 173.96(6) . 2_566
Br1 Mg1 Br1 85.50(2) . 2_566
N1 Mg1 P1 34.34(6) . .
O1 Mg1 P1 114.83(6) . .
N2 Mg1 P1 38.83(5) . .
Br1 Mg1 P1 119.17(3) . .
Br1 Mg1 P1 135.29(3) 2_566 .
N3 Mg2 O2 121.14(8) . .
N3 Mg2 N4 73.47(7) . .
O2 Mg2 N4 95.03(7) . .
N3 Mg2 Br2 134.15(6) . .
O2 Mg2 Br2 104.22(6) . .
N4 Mg2 Br2 97.78(6) . .
N3 Mg2 Br2 98.80(6) . 2_655
O2 Mg2 Br2 91.08(5) . 2_655
N4 Mg2 Br2 171.89(6) . 2_655
Br2 Mg2 Br2 85.84(2) . 2_655
N3 Mg2 P2 34.66(5) . .
O2 Mg2 P2 113.26(6) . .
N4 Mg2 P2 38.81(5) . .
Br2 Mg2 P2 122.11(3) . .
Br2 Mg2 P2 133.39(3) 2_655 .
C7 N1 P1 114.47(14) . .
C7 N1 Mg1 138.99(15) . .
P1 N1 Mg1 102.94(10) . .
C26 O1 C23 108.17(19) . .
C26 O1 Mg1 122.76(15) . .
C23 O1 Mg1 122.55(15) . .
C49 O2 C52 107.90(19) . .
C49 O2 Mg2 125.21(15) . .
C52 O2 Mg2 122.19(17) . .
C47 N4 C45 111.40(18) . .
C47 N4 P2 117.28(15) . .
C45 N4 P2 107.71(16) . .
C47 N4 Mg2 115.81(14) . .
C45 N4 Mg2 114.42(14) . .
P2 N4 Mg2 88.28(8) . .
C33 N3 P2 113.30(15) . .
C33 N3 Mg2 138.03(15) . .
P2 N3 Mg2 102.11(9) . .
C19 N2 C21 111.11(19) . .
C19 N2 P1 116.33(15) . .
C21 N2 P1 107.73(15) . .
C19 N2 Mg1 119.84(15) . .
C21 N2 Mg1 111.09(14) . .
P1 N2 Mg1 88.50(8) . .
C8 C7 C12 118.2(2) . .
C8 C7 N1 120.2(2) . .
C12 C7 N1 121.6(2) . .
C35 C34 C33 120.1(2) . .
C35 C34 C39 117.1(2) . .
C33 C34 C39 122.7(2) . .
C28 C27 C32 118.6(2) . .
C28 C27 P2 125.56(18) . .
C32 C27 P2 115.79(19) . .
C38 C33 C34 117.5(2) . .
C38 C33 N3 121.0(2) . .
C34 C33 N3 121.4(2) . .
C38 C42 C43 111.4(2) . .
C38 C42 C44 110.9(2) . .
C43 C42 C44 109.9(2) . .
C38 C42 H42 108.2 . .
C43 C42 H42 108.2 . .
C44 C42 H42 108.1 . .
C6 C1 C2 118.1(2) . .
C6 C1 P1 126.48(19) . .
C2 C1 P1 115.42(19) . .
C3 C2 C1 120.9(3) . .
C3 C2 H2 119.7 . .
C1 C2 H2 119.4 . .
C11 C12 C7 119.5(2) . .
C11 C12 C16 117.3(2) . .
C7 C12 C16 123.2(2) . .
C37 C38 C33 119.8(2) . .
C37 C38 C42 117.8(2) . .
C33 C38 C42 122.4(2) . .
C47 C48 H48A 109.2 . .
C47 C48 H48B 109.4 . .
H48A C48 H48B 109.5 . .
C47 C48 H48C 109.8 . .
H48A C48 H48C 109.5 . .
H48B C48 H48C 109.5 . .
N2 C19 C20 113.2(2) . .
N2 C19 H19A 109.0 . .
C20 C19 H19A 109.0 . .
N2 C19 H19B 108.9 . .
C20 C19 H19B 108.8 . .
H19A C19 H19B 107.7 . .
C29 C28 C27 120.6(2) . .
C29 C28 H28 119.7 . .
C27 C28 H28 119.7 . .
N4 C47 C48 114.3(2) . .
N4 C47 H47A 108.7 . .
C48 C47 H47A 109.0 . .
N4 C47 H47B 108.6 . .
C48 C47 H47B 108.4 . .
H47A C47 H47B 107.6 . .
C9 C8 C7 119.8(2) . .
C9 C8 C13 117.3(2) . .
C7 C8 C13 122.9(2) . .
C34 C39 C40 112.8(2) . .
C34 C39 C41 109.6(2) . .
C40 C39 C41 110.7(2) . .
C34 C39 H39 107.9 . .
C40 C39 H39 107.9 . .
C41 C39 H39 107.8 . .
C37 C36 C35 118.3(2) . .
C37 C36 H36 120.9 . .
C35 C36 H36 120.8 . .
C1 C6 C5 120.9(3) . .
C1 C6 H6 119.4 . .
C5 C6 H6 119.7 . .
C36 C37 C38 122.1(2) . .
C36 C37 H37 119.0 . .
C38 C37 H37 118.9 . .
O2 C49 C50 104.2(2) . .
O2 C49 H49A 111.0 . .
C50 C49 H49A 110.6 . .
O2 C49 H49B 111.1 . .
C50 C49 H49B 111.1 . .
H49A C49 H49B 108.9 . .
N4 C45 C46 115.3(2) . .
N4 C45 H45A 108.6 . .
C46 C45 H45A 108.5 . .
N4 C45 H45B 108.3 . .
C46 C45 H45B 108.3 . .
H45A C45 H45B 107.5 . .
C31 C30 C29 120.3(2) . .
C31 C30 H30 119.9 . .
C29 C30 H30 119.8 . .
C12 C16 C18 111.6(2) . .
C12 C16 C17 112.2(2) . .
C18 C16 C17 109.8(2) . .
C12 C16 H16 107.7 . .
C18 C16 H16 107.6 . .
C17 C16 H16 107.8 . .
C30 C31 C32 119.6(3) . .
C30 C31 H31 120.3 . .
C32 C31 H31 120.1 . .
C19 C20 H20A 109.4 . .
C19 C20 H20B 109.4 . .
H20A C20 H20B 109.5 . .
C19 C20 H20C 109.6 . .
H20A C20 H20C 109.5 . .
H20B C20 H20C 109.5 . .
C8 C13 C15 111.1(2) . .
C8 C13 C14 110.8(2) . .
C15 C13 C14 111.1(3) . .
C8 C13 H13 107.9 . .
C15 C13 H13 107.8 . .
C14 C13 H13 107.9 . .
C10 C9 C8 121.5(3) . .
C10 C9 H9 119.2 . .
C8 C9 H9 119.3 . .
C31 C32 C27 120.9(2) . .
C31 C32 H32 119.6 . .
C27 C32 H32 119.5 . .
C16 C17 H17A 109.6 . .
C16 C17 H17B 109.3 . .
H17A C17 H17B 109.5 . .
C16 C17 H17C 109.5 . .
H17A C17 H17C 109.5 . .
H17B C17 H17C 109.5 . .
C42 C43 H43A 109.4 . .
C42 C43 H43B 109.4 . .
H43A C43 H43B 109.5 . .
C42 C43 H43C 109.6 . .
H43A C43 H43C 109.5 . .
H43B C43 H43C 109.5 . .
C16 C18 H18A 109.6 . .
C16 C18 H18B 109.5 . .
H18A C18 H18B 109.5 . .
C16 C18 H18C 109.3 . .
H18A C18 H18C 109.5 . .
H18B C18 H18C 109.5 . .
C11 C10 C9 119.0(2) . .
C11 C10 H10 120.5 . .
C9 C10 H10 120.5 . .
O1 C26 C25 104.4(2) . .
O1 C26 H26A 111.0 . .
C25 C26 H26A 110.9 . .
O1 C26 H26B 110.9 . .
C25 C26 H26B 110.7 . .
H26A C26 H26B 108.9 . .
C36 C35 C34 121.8(2) . .
C36 C35 H35 119.0 . .
C34 C35 H35 119.2 . .
N2 C21 C22 115.9(2) . .
N2 C21 H21A 108.4 . .
C22 C21 H21A 108.2 . .
N2 C21 H21B 108.2 . .
C22 C21 H21B 108.5 . .
H21A C21 H21B 107.4 . .
C39 C41 H41A 109.5 . .
C39 C41 H41B 109.6 . .
H41A C41 H41B 109.5 . .
C39 C41 H41C 109.3 . .
H41A C41 H41C 109.5 . .
H41B C41 H41C 109.5 . .
C10 C11 C12 121.8(2) . .
C10 C11 H11 119.0 . .
C12 C11 H11 119.1 . .
C3 C4 C5 119.7(3) . .
C3 C4 H4 120.1 . .
C5 C4 H4 120.2 . .
C21 C22 H22A 109.7 . .
C21 C22 H22B 109.4 . .
H22A C22 H22B 109.5 . .
C21 C22 H22C 109.3 . .
H22A C22 H22C 109.5 . .
H22B C22 H22C 109.5 . .
C42 C44 H44A 109.5 . .
C42 C44 H44B 109.5 . .
H44A C44 H44B 109.5 . .
C42 C44 H44C 109.4 . .
H44A C44 H44C 109.5 . .
H44B C44 H44C 109.5 . .
C13 C14 H14A 109.4 . .
C13 C14 H14B 109.6 . .
H14A C14 H14B 109.5 . .
C13 C14 H14C 109.4 . .
H14A C14 H14C 109.5 . .
H14B C14 H14C 109.5 . .
C4 C5 C6 120.1(3) . .
C4 C5 H5 120.0 . .
C6 C5 H5 119.8 . .
C30 C29 C28 119.9(3) . .
C30 C29 H29 120.2 . .
C28 C29 H29 119.9 . .
C45 C46 H46A 109.2 . .
C45 C46 H46B 109.6 . .
H46A C46 H46B 109.5 . .
C45 C46 H46C 109.5 . .
H46A C46 H46C 109.5 . .
H46B C46 H46C 109.5 . .
C4 C3 C2 120.3(3) . .
C4 C3 H3 119.9 . .
C2 C3 H3 119.8 . .
O1 C23 C24 106.3(2) . .
O1 C23 H23A 110.2 . .
C24 C23 H23A 110.1 . .
O1 C23 H23B 110.9 . .
C24 C23 H23B 110.7 . .
H23A C23 H23B 108.6 . .
O2 C52 C51 106.7(2) . .
O2 C52 H52A 110.5 . .
C51 C52 H52A 110.2 . .
O2 C52 H52B 110.5 . .
C51 C52 H52B 110.4 . .
H52A C52 H52B 108.6 . .
C39 C40 H40A 109.4 . .
C39 C40 H40B 109.5 . .
H40A C40 H40B 109.5 . .
C39 C40 H40C 109.5 . .
H40A C40 H40C 109.5 . .
H40B C40 H40C 109.5 . .
C13 C15 H15A 109.4 . .
C13 C15 H15B 109.6 . .
H15A C15 H15B 109.5 . .
C13 C15 H15C 109.5 . .
H15A C15 H15C 109.5 . .
H15B C15 H15C 109.5 . .
C23 C24 C25 103.8(2) . .
C23 C24 H24A 110.7 . .
C25 C24 H24A 111.0 . .
C23 C24 H24B 111.3 . .
C25 C24 H24B 111.0 . .
H24A C24 H24B 109.0 . .
C50 C51 C52 104.1(2) . .
C50 C51 H51A 111.2 . .
C52 C51 H51A 111.1 . .
C50 C51 H51B 110.6 . .
C52 C51 H51B 110.8 . .
H51A C51 H51B 109.0 . .
C26 C25 C24 102.0(2) . .
C26 C25 H25A 111.4 . .
C24 C25 H25A 111.4 . .
C26 C25 H25B 111.4 . .
C24 C25 H25B 111.3 . .
H25A C25 H25B 109.2 . .
C51 C50 C49 102.4(2) . .
C51 C50 H50A 111.6 . .
C49 C50 H50A 111.5 . .
C51 C50 H50B 110.9 . .
C49 C50 H50B 111.0 . .
H50A C50 H50B 109.2 . .

loop_
_geom_bond_atom_site_label_1
_geom_bond_atom_site_label_2
_geom_bond_distance
_geom_bond_site_symmetry_2
Br2 Mg2 2.5717(8) .
Br2 Mg2 2.6535(8) 2_655
Br1 Mg1 2.5773(8) .
Br1 Mg1 2.7090(8) 2_566
P2 N3 1.6785(19) .
P2 N4 1.810(2) .
P2 C27 1.841(2) .
P2 Mg2 2.8861(10) .
P1 N1 1.6708(19) .
P1 N2 1.811(2) .
P1 C1 1.852(2) .
P1 Mg1 2.8867(10) .
Mg1 N1 2.010(2) .
Mg1 O1 2.0409(18) .
Mg1 N2 2.296(2) .
Mg1 Br1 2.7090(8) 2_566
Mg2 N3 2.022(2) .
Mg2 O2 2.0594(18) .
Mg2 N4 2.303(2) .
Mg2 Br2 2.6536(8) 2_655
N1 C7 1.437(3) .
O1 C26 1.451(3) .
O1 C23 1.462(3) .
O2 C49 1.451(3) .
O2 C52 1.458(3) .
N4 C47 1.496(3) .
N4 C45 1.498(3) .
N3 C33 1.433(3) .
N2 C19 1.490(3) .
N2 C21 1.500(3) .
C7 C8 1.412(3) .
C7 C12 1.419(3) .
C34 C35 1.386(3) .
C34 C33 1.419(3) .
C34 C39 1.523(3) .
C27 C28 1.389(3) .
C27 C32 1.394(3) .
C33 C38 1.418(3) .
C42 C38 1.515(3) .
C42 C43 1.534(4) .
C42 C44 1.535(3) .
C42 H42 0.9799 .
C1 C6 1.387(4) .
C1 C2 1.393(3) .
C2 C3 1.385(4) .
C2 H2 0.9301 .
C12 C11 1.391(3) .
C12 C16 1.517(3) .
C38 C37 1.389(3) .
C48 C47 1.523(3) .
C48 H48A 0.9600 .
C48 H48B 0.9600 .
C48 H48C 0.9600 .
C19 C20 1.522(3) .
C19 H19A 0.9700 .
C19 H19B 0.9700 .
C28 C29 1.387(4) .
C28 H28 0.9300 .
C47 H47A 0.9699 .
C47 H47B 0.9701 .
C8 C9 1.394(3) .
C8 C13 1.515(3) .
C39 C40 1.523(4) .
C39 C41 1.539(4) .
C39 H39 0.9800 .
C36 C37 1.377(4) .
C36 C35 1.383(4) .
C36 H36 0.9300 .
C6 C5 1.387(4) .
C6 H6 0.9301 .
C37 H37 0.9300 .
C49 C50 1.506(4) .
C49 H49A 0.9700 .
C49 H49B 0.9699 .
C45 C46 1.519(4) .
C45 H45A 0.9699 .
C45 H45B 0.9701 .
C30 C31 1.378(4) .
C30 C29 1.385(4) .
C30 H30 0.9300 .
C16 C18 1.531(4) .
C16 C17 1.532(4) .
C16 H16 0.9801 .
C31 C32 1.387(4) .
C31 H31 0.9299 .
C20 H20A 0.9600 .
C20 H20B 0.9600 .
C20 H20C 0.9600 .
C13 C15 1.527(4) .
C13 C14 1.529(4) .
C13 H13 0.9801 .
C9 C10 1.378(4) .
C9 H9 0.9300 .
C32 H32 0.9301 .
C17 H17A 0.9601 .
C17 H17B 0.9600 .
C17 H17C 0.9600 .
C43 H43A 0.9599 .
C43 H43B 0.9602 .
C43 H43C 0.9601 .
C18 H18A 0.9600 .
C18 H18B 0.9600 .
C18 H18C 0.9601 .
C10 C11 1.375(4) .
C10 H10 0.9300 .
C26 C25 1.502(4) .
C26 H26A 0.9699 .
C26 H26B 0.9701 .
C35 H35 0.9302 .
C21 C22 1.518(3) .
C21 H21A 0.9700 .
C21 H21B 0.9699 .
C41 H41A 0.9599 .
C41 H41B 0.9599 .
C41 H41C 0.9601 .
C11 H11 0.9300 .
C4 C3 1.375(4) .
C4 C5 1.380(4) .
C4 H4 0.9300 .
C22 H22A 0.9600 .
C22 H22B 0.9600 .
C22 H22C 0.9600 .
C44 H44A 0.9600 .
C44 H44B 0.9600 .
C44 H44C 0.9601 .
C14 H14A 0.9600 .
C14 H14B 0.9601 .
C14 H14C 0.9600 .
C5 H5 0.9301 .
C29 H29 0.9299 .
C46 H46A 0.9600 .
C46 H46B 0.9600 .
C46 H46C 0.9600 .
C3 H3 0.9300 .
C23 C24 1.508(4) .
C23 H23A 0.9700 .
C23 H23B 0.9701 .
C52 C51 1.499(4) .
C52 H52A 0.9700 .
C52 H52B 0.9699 .
C40 H40A 0.9601 .
C40 H40B 0.9600 .
C40 H40C 0.9600 .
C15 H15A 0.9601 .
C15 H15B 0.9600 .
C15 H15C 0.9600 .
C24 C25 1.513(4) .
C24 H24A 0.9699 .
C24 H24B 0.9700 .
C51 C50 1.492(4) .
C51 H51A 0.9702 .
C51 H51B 0.9700 .
C25 H25A 0.9700 .
C25 H25B 0.9701 .
C50 H50A 0.9699 .
C50 H50B 0.9700 .
